data_1100477
loop_
_publ_author_name
'Kunkel, Frank'
'Harms, Klaus'
'Kang, Hak-Chul'
'Massa, Werner'
'Dehnicke, Kurt'

_publ_section_title
;
 \"Uber die Reaktion von SbPh~3~ mit S~3~N~2~Cl~2~ Kristallstrukturen
 von [xxx] und [(Ph~3~SbCl~2~)~2~&#x00B7;S~4~N~4~] /
 On the Reaction of SbPh~3~ with S~3~N~2~Cl~2~. Crystal Structures
 of [xxx] and [(Ph~3~SbCl~2~)~2~&#x00B7;S~4~N~4~]
;
_journal_coden_ASTM ZNBSEN
_journal_issue 2
_journal_name_full
;
 Zeitschrift f\"ur Naturforschung, B: A Journal of Chemical Sciences
;
_journal_page_first 193
_journal_page_last 198
_journal_paper_doi 10.1515/znb-1997-0208
_journal_volume 52
_journal_year 1997
_chemical_formula_sum 'C36 H30 Cl4 N4 S4 Sb2'
_space_group_IT_number 15
_symmetry_cell_setting monoclinic
_symmetry_space_group_name_Hall '-C 2yc'
_symmetry_space_group_name_H-M 'C 1 2/c 1'
_cell_angle_alpha 90
_cell_angle_beta 105.560(17)
_cell_angle_gamma 90
_cell_formula_units_Z 4
_cell_length_a 15.4930(14)
_cell_length_b 10.1769(14)
_cell_length_c 26.2388(14)
_cod_original_sg_symbol_H-M 'C 2/c'
_cod_database_code 1100477

loop_
_symmetry_equiv_pos_site_id
_symmetry_equiv_pos_as_xyz
1 x,y,z
2 -x,y,1/2-z
3 1/2+x,1/2+y,z
4 1/2-x,1/2+y,1/2-z
5 -x,-y,-z
6 x,-y,-1/2+z
7 -1/2-x,-1/2-y,-z
8 -1/2+x,-1/2-y,-1/2+z

loop_
_atom_site_label
_atom_site_type_symbol
_atom_site_fract_x
_atom_site_fract_y
_atom_site_fract_z
Sb1 Sb 0.12366(2) 0.31636(3) 0.10856(1)
Cl1 Cl 0.13799(8) 0.32050(11) 0.01674(4)
Cl2 Cl 0.09752(9) 0.31351(12) 0.19811(4)
S1 S 0.06917(11) 0.8620(2) 0.23120(7)
S2 S -0.05191(11) 1.05499(19) 0.20192(6)
N1 N 0.0170(4) 0.9581(7) 0.18447(18)
N2 N 0.1190(3) 0.9575(7) 0.2786(2)
C1 C 0.2433(3) 0.2072(5) 0.13585(18)
C2 C 0.2540(3) 0.1201(5) 0.17772(18)
H1 H 0.20710 0.10620 0.19360
C3 C 0.3343(4) 0.0539(6) 0.1959(2)
H2 H 0.34180 -0.00560 0.22410
C4 C 0.4025(4) 0.0741(7) 0.1732(2)
H3 H 0.45690 0.02870 0.18580
C5 C 0.3920(4) 0.1617(7) 0.1314(2)
H4 H 0.43960 0.17600 0.11610
C6 C 0.3124(3) 0.2276(7) 0.1122(2)
H5 H 0.30480 0.28570 0.08340
C7 C 0.1346(3) 0.5217(5) 0.11228(14)
C8 C 0.0898(3) 0.6012(5) 0.06924(17)
H6 H 0.05300 0.56270 0.03850
C9 C 0.1003(3) 0.7350(6) 0.07250(19)
H7 H 0.06940 0.78850 0.04430
C10 C 0.1564(4) 0.7914(6) 0.1174(2)
H8 H 0.16430 0.88300 0.11920
C11 C 0.2004(4) 0.7150(6) 0.1593(2)
H9 H 0.23860 0.75450 0.18930
C12 C 0.1892(3) 0.5806(5) 0.15755(16)
H10 H 0.21830 0.52880 0.18680
C13 C -0.0006(3) 0.2225(6) 0.07982(16)
C14 C -0.0783(4) 0.2884(7) 0.0785(2)
H11 H -0.07650 0.37630 0.08980
C15 C -0.1604(4) 0.2234(10) 0.0603(3)
H12 H -0.21420 0.26880 0.05800
C16 C -0.1628(4) 0.0932(9) 0.0456(2)
H13 H -0.21810 0.04920 0.03470
C17 C -0.0854(4) 0.0276(6) 0.0466(2)
H14 H -0.08750 -0.06050 0.03560
C18 C -0.0026(4) 0.0922(6) 0.0642(2)
H15 H 0.05100 0.04740 0.06540
N2A N -0.1190(3) 0.9575(7) 0.2214(2)
S1A S -0.06917(11) 0.8620(2) 0.26880(7)
N1A N -0.0170(4) 0.9581(7) 0.31553(18)
S2A S 0.05191(11) 1.05499(19) 0.29808(6)

loop_
_atom_type_symbol
_atom_type_radius_bond
C 0.68
H 0.23
Cl 0.99
N 0.68
S 1.02
Sb 1.46
